data_4342537
loop_
_publ_author_name
'Thiele, G\"unther'
'You, Zhiliang'
'Dehnen, Stefanie'

_publ_section_title
;
 Molecular CHEVREL-like Clusters [(RhPPh3)6(\m3-Se)8] and
 [Pd6(\m3-Te)8](4.).
;
_journal_issue 6
_journal_name_full 'Inorganic chemistry'
_journal_page_first 2491
_journal_page_last 2493
_journal_paper_doi 10.1021/ic502409r
_journal_volume 54
_journal_year 2015
_chemical_formula_moiety 'Pd3 Te4, C10 H40 Li2 N10'
_chemical_formula_sum 'C10 H40 Li2 N10 Pd3 Te4'
_chemical_formula_weight 1144.04
_space_group_crystal_system monoclinic
_space_group_IT_number 14
_space_group_name_Hall '-P 2yn'
_space_group_name_H-M_alt 'P 1 21/n 1'
_symmetry_Int_Tables_number 14
_symmetry_space_group_name_Hall '-P 2yn'
_symmetry_space_group_name_H-M 'P 1 21/n 1'
_cell_angle_alpha 90
_cell_angle_beta 104.894(9)
_cell_angle_gamma 90
_cell_formula_units_Z 4
_cell_length_a 16.9445(19)
_cell_length_b 10.319(1)
_cell_length_c 16.9561(18)
_cell_measurement_temperature 193(2)
_cell_volume 2865.2(5)
_computing_molecular_graphics 'Olex2 (Dolomanov et al., 2009)'
_computing_publication_material 'Olex2 (Dolomanov et al., 2009)'
_computing_structure_refinement 'olex2.refine (Bourhis et al., 2013)'
_diffrn_ambient_temperature 193(2)
_diffrn_measured_fraction_theta_full 0.9962
_diffrn_measured_fraction_theta_max 0.9962
_diffrn_radiation_type 'Mo K\a'
_diffrn_radiation_wavelength 0.71073
_diffrn_reflns_av_R_equivalents 0.1631
_diffrn_reflns_av_unetI/netI 0.0940
_diffrn_reflns_limit_h_max 20
_diffrn_reflns_limit_h_min -20
_diffrn_reflns_limit_k_max 12
_diffrn_reflns_limit_k_min -12
_diffrn_reflns_limit_l_max 20
_diffrn_reflns_limit_l_min -20
_diffrn_reflns_number 30921
_diffrn_reflns_theta_full 25.4439
_diffrn_reflns_theta_max 25.44
_diffrn_reflns_theta_min 1.97
_exptl_absorpt_coefficient_mu 5.872
_exptl_absorpt_correction_T_max 0.5695
_exptl_absorpt_correction_T_min 0.4417
_exptl_absorpt_correction_type numerical
_exptl_absorpt_process_details 'STOE X-AREA'
_exptl_crystal_colour black
_exptl_crystal_density_diffrn 2.6520
_exptl_crystal_description block
_exptl_crystal_F_000 2070.0139
_exptl_crystal_size_max 0.12
_exptl_crystal_size_mid 0.1
_exptl_crystal_size_min 0.08
_refine_diff_density_max 1.5454
_refine_diff_density_min -2.0356
_refine_diff_density_rms 0.3183
_refine_ls_d_res_high 0.8271
_refine_ls_d_res_low 10.3311
_refine_ls_extinction_expression Fc^*^=kFc[1+0.001xFc^2^\l^3^/sin(2\q)]^-1/4^
_refine_ls_goodness_of_fit_ref 0.9830
_refine_ls_hydrogen_treatment mixed
_refine_ls_matrix_type full
_refine_ls_number_constraints 60
_refine_ls_number_parameters 263
_refine_ls_number_reflns 5281
_refine_ls_number_restraints 2
_refine_ls_restrained_S_all 0.9828
_refine_ls_R_factor_all 0.0624
_refine_ls_R_factor_gt 0.0544
_refine_ls_shift/su_max 0.0003
_refine_ls_shift/su_mean 0.0000
_refine_ls_structure_factor_coef Fsqd
_refine_ls_weighting_details 'w=1/[\s^2^(Fo^2^)+(0.0702P)^2^] where P=(Fo^2^+2Fc^2^)/3'
_refine_ls_weighting_scheme calc
_refine_ls_wR_factor_gt 0.1221
_refine_ls_wR_factor_ref 0.1262
_reflns_Friedel_coverage 0.0
_reflns_limit_h_max 12
_reflns_limit_h_min -20
_reflns_limit_k_max 12
_reflns_limit_k_min 0
_reflns_limit_l_max 20
_reflns_limit_l_min -11
_reflns_number_gt 4566
_reflns_number_total 5281
_reflns_threshold_expression I>=2u(I)
_cod_data_source_file ic502409r_si_003.cif
_cod_data_source_block Compound2
_cod_depositor_comments 'Adding full bibliography for 4342536--4342537.cif.'
_cod_database_code 4342537
_olex2_refinement_description
;
1. Fixed Uiso
 At 1.2 times of:
  All C(H,H) groups, All N(H,H) groups
2. Restrained distances
 N7-C4
 1.45 with sigma of 0.02
 N11-C16
 1.6 with sigma of 0.02
3.a Secondary CH2 refined with riding coordinates:
 N6(H6a,H6b), N9(H9a,H9b), C15(H15a,H15b), C18(H18a,H18b), N4(H4a,H4b), N5(H5a,
 H5b), N1(H1a,H1b), N12(H12a,H12b), C13(H13a,H13b), C16(H16a,H16b), C22(H22a,
 H22b), C24(H24a,H24b), N2(H2a,H2b), N3(H3a,H3b), C6(H6c,H6d), C1(H1c,H1d),
 C3(H3c,H3d), C4(H4c,H4d), N7(H7a,H7b), N11(H11a,H11b)
;

loop_
_space_group_symop_id
_space_group_symop_operation_xyz
1 x,y,z
2 -x+1/2,y+1/2,-z+1/2
3 -x,-y,-z
4 x-1/2,-y-1/2,z-1/2

loop_
_atom_site_label
_atom_site_type_symbol
_atom_site_fract_x
_atom_site_fract_y
_atom_site_fract_z
_atom_site_U_iso_or_equiv
_atom_site_adp_type
_atom_site_occupancy
_atom_site_refinement_flags_posn
Te4 Te 0.12289(6) 0.39838(8) 0.39998(6) 0.0270(2) Uani 1.000000 .
Te1 Te -0.00933(6) 0.19688(8) 0.49141(6) 0.0296(2) Uani 1.000000 .
Pd3 Pd 0.10762(7) 0.36462(11) 0.54932(7) 0.0267(3) Uani 1.000000 .
Te2 Te 0.04685(7) 0.38121(9) 0.67572(6) 0.0307(2) Uani 1.000000 .
Pd5 Pd -0.03547(7) 0.38188(10) 0.38206(7) 0.0238(2) Uani 1.000000 .
Pd6 Pd 0.08513(7) 0.62773(10) 0.44527(7) 0.0259(3) Uani 1.000000 .
Te3 Te 0.18064(6) 0.58929(10) 0.59269(6) 0.0315(2) Uani 1.000000 .
N6 N 0.0532(8) 0.0213(13) 0.3241(8) 0.035(3) Uani 1.000000 .
H6a H 0.0435(8) 0.1064(13) 0.3283(8) 0.043(4) Uiso 1.000000 R
H6b H 0.0317(8) -0.0181(13) 0.3610(8) 0.043(4) Uiso 1.000000 R
N9 N 0.3738(9) 0.3991(14) 0.7414(9) 0.040(3) Uani 1.000000 .
H9a H 0.3997(9) 0.3609(14) 0.7886(9) 0.048(4) Uiso 1.000000 R
H9b H 0.3224(9) 0.4140(14) 0.7447(9) 0.048(4) Uiso 1.000000 R
C15 C 0.4109(12) 0.5248(19) 0.7424(12) 0.048(5) Uani 1.000000 .
H15a H 0.3829(12) 0.5722(19) 0.6939(12) 0.058(5) Uiso 1.000000 R
H15b H 0.4042(12) 0.5727(19) 0.7895(12) 0.058(5) Uiso 1.000000 R
C18 C 0.0003(10) -0.0163(16) 0.2458(11) 0.040(4) Uani 1.000000 .
H18a H 0.0072(10) 0.0456(16) 0.2050(11) 0.048(5) Uiso 1.000000 R
H18b H 0.0181(10) -0.1001(16) 0.2309(11) 0.048(5) Uiso 1.000000 R
N4 N 0.3363(9) 0.3626(13) 0.5440(9) 0.039(3) Uani 1.000000 .
H4a H 0.3109(9) 0.4347(13) 0.5546(9) 0.047(4) Uiso 1.000000 R
H4b H 0.2982(9) 0.3159(13) 0.5086(9) 0.047(4) Uiso 1.000000 R
N5 N 0.2684(9) 0.1388(13) 0.6629(9) 0.037(3) Uani 1.000000 .
H5a H 0.2216(9) 0.1761(13) 0.6348(9) 0.045(4) Uiso 1.000000 R
H5b H 0.2677(9) 0.1384(13) 0.7158(9) 0.045(4) Uiso 1.000000 R
N1 N 0.2515(8) 0.1443(12) 0.3339(8) 0.030(3) Uani 1.000000 .
H1a H 0.2400(8) 0.2205(12) 0.3542(8) 0.036(3) Uiso 1.000000 R
H1b H 0.3037(8) 0.1256(12) 0.3595(8) 0.036(3) Uiso 1.000000 R
N11 N 0.3579(12) 0.6473(14) 0.4849(12) 0.062(5) Uani 1.000000 D
N12 N 0.1915(8) 0.0328(13) 0.4915(7) 0.030(3) Uani 1.000000 .
H12a H 0.1512(8) -0.0099(13) 0.5061(7) 0.036(3) Uiso 1.000000 R
H12b H 0.1842(8) 0.1179(13) 0.4990(7) 0.036(3) Uiso 1.000000 R
C13 C 0.2690(11) -0.0058(17) 0.5470(11) 0.042(4) Uani 1.000000 .
H13a H 0.2814(11) -0.0941(17) 0.5348(11) 0.051(5) Uiso 1.000000 R
H13b H 0.3121(11) 0.0496(17) 0.5382(11) 0.051(5) Uiso 1.000000 R
C16 C 0.3677(11) 0.5174(15) 0.4417(11) 0.045(5) Uani 1.000000 D
H16a H 0.3161(11) 0.4962(15) 0.4036(11) 0.054(5) Uiso 1.000000 R
H16b H 0.4077(11) 0.5296(15) 0.4104(11) 0.054(5) Uiso 1.000000 R
C22 C 0.2673(11) 0.0027(16) 0.6358(11) 0.042(4) Uani 1.000000 .
H22a H 0.3142(11) -0.0425(16) 0.6693(11) 0.051(5) Uiso 1.000000 R
H22b H 0.2184(11) -0.0396(16) 0.6429(11) 0.051(5) Uiso 1.000000 R
C24 C 0.3936(11) 0.4059(18) 0.4981(11) 0.041(4) Uani 1.000000 .
H24a H 0.4444(11) 0.4289(18) 0.5369(11) 0.049(5) Uiso 1.000000 R
H24b H 0.4049(11) 0.3331(18) 0.4665(11) 0.049(5) Uiso 1.000000 R
Li25 Li 0.3642(14) 0.257(2) 0.6518(14) 0.027(5) Uani 1.000000 .
Li30 Li 0.1784(14) 0.003(2) 0.3708(13) 0.024(5) Uani 1.000000 .
N2 N 0.2116(8) -0.1831(12) 0.3499(8) 0.034(3) Uani 1.000000 .
H2a H 0.2616(8) -0.1990(12) 0.3825(8) 0.041(4) Uiso 1.000000 R
H2b H 0.1765(8) -0.2386(12) 0.3639(8) 0.041(4) Uiso 1.000000 R
N3 N 0.4710(9) 0.1493(14) 0.6735(9) 0.042(4) Uani 1.000000 .
H3a H 0.5069(9) 0.1843(14) 0.7168(9) 0.050(4) Uiso 1.000000 R
H3b H 0.4596(9) 0.0690(14) 0.6880(9) 0.050(4) Uiso 1.000000 R
C6 C 0.5113(10) 0.1372(17) 0.6081(11) 0.039(4) Uani 1.000000 .
H6c H 0.4702(10) 0.1179(17) 0.5581(11) 0.047(5) Uiso 1.000000 R
H6d H 0.5351(10) 0.2205(17) 0.6008(11) 0.047(5) Uiso 1.000000 R
C1 C 0.2489(10) 0.1669(14) 0.2479(10) 0.034(4) Uani 1.000000 .
H1c H 0.2767(10) 0.0963(14) 0.2286(10) 0.041(4) Uiso 1.000000 R
H1d H 0.1924(10) 0.1662(14) 0.2162(10) 0.041(4) Uiso 1.000000 R
C3 C 0.2128(10) -0.2080(14) 0.2669(10) 0.035(4) Uani 1.000000 .
H3c H 0.1571(10) -0.2065(14) 0.2334(10) 0.042(4) Uiso 1.000000 R
H3d H 0.2419(10) -0.1377(14) 0.2487(10) 0.042(4) Uiso 1.000000 R
C4 C 0.5761(12) 0.0377(15) 0.6196(13) 0.052(5) Uani 1.000000 D
H4c H 0.6011(12) 0.0430(15) 0.5742(13) 0.062(6) Uiso 1.000000 R
H4d H 0.6179(12) 0.0579(15) 0.6689(13) 0.062(6) Uiso 1.000000 R
N7 N 0.5489(10) -0.0952(14) 0.6254(11) 0.049(4) Uani 1.000000 D
H7a H 0.5471(10) -0.1270(14) 0.6743(11) 0.059(5) Uiso 1.000000 R
H7b H 0.5526(10) -0.1530(14) 0.5868(11) 0.059(5) Uiso 1.000000 R
H11a H 0.3924(12) 0.7131(14) 0.4835(12) 0.075(6) Uiso 1.000000 R
H11b H 0.3086(12) 0.6687(14) 0.4919(12) 0.075(6) Uiso 1.000000 R

loop_
_atom_site_aniso_label
_atom_site_aniso_U_11
_atom_site_aniso_U_22
_atom_site_aniso_U_33
_atom_site_aniso_U_12
_atom_site_aniso_U_13
_atom_site_aniso_U_23
Te4 0.0293(5) 0.0235(5) 0.0324(5) 0.0014(4) 0.0155(4) -0.0047(4)
Te1 0.0427(6) 0.0148(4) 0.0362(6) 0.0008(4) 0.0191(4) -0.0008(4)
Pd3 0.0312(6) 0.0228(6) 0.0274(6) 0.0045(4) 0.0099(5) -0.0013(5)
Te2 0.0438(6) 0.0245(5) 0.0248(5) 0.0051(4) 0.0105(4) 0.0025(4)
Pd5 0.0267(5) 0.0202(6) 0.0262(6) 0.0008(4) 0.0099(4) -0.0029(4)
Pd6 0.0322(6) 0.0193(5) 0.0303(6) -0.0019(5) 0.0154(5) -0.0012(4)
Te3 0.0255(5) 0.0339(6) 0.0355(6) -0.0008(4) 0.0087(4) -0.0089(4)
N6 0.039(8) 0.030(7) 0.044(8) 0.008(6) 0.021(7) -0.001(6)
N9 0.039(8) 0.042(9) 0.040(8) -0.007(6) 0.011(6) -0.004(6)
C15 0.051(11) 0.038(11) 0.048(11) 0.004(9) -0.001(9) -0.002(8)
C18 0.040(9) 0.029(9) 0.047(10) 0.009(7) 0.004(8) -0.010(7)
N4 0.052(9) 0.031(8) 0.044(8) 0.003(6) 0.030(7) 0.004(6)
N5 0.049(9) 0.033(8) 0.033(7) -0.019(6) 0.016(7) -0.003(6)
N1 0.039(8) 0.023(7) 0.026(7) 0.005(6) 0.005(5) -0.002(5)
N11 0.074(12) 0.032(9) 0.100(14) 0.003(8) 0.059(12) 0.012(9)
N12 0.032(7) 0.037(8) 0.024(6) -0.005(6) 0.012(6) 0.003(5)
C13 0.045(10) 0.039(10) 0.046(10) 0.008(8) 0.016(8) -0.004(8)
C16 0.036(9) 0.051(12) 0.049(11) -0.008(8) 0.014(8) 0.021(9)
C22 0.042(10) 0.038(10) 0.040(10) 0.002(8) -0.001(8) 0.002(8)
C24 0.036(9) 0.061(12) 0.031(9) 0.012(8) 0.020(8) 0.018(8)
Li25 0.027(13) 0.021(12) 0.025(12) -0.002(10) -0.007(9) 0.006(10)
Li30 0.028(12) 0.022(12) 0.018(11) 0.004(9) -0.001(9) -0.002(9)
N2 0.043(8) 0.024(6) 0.044(8) -0.008(6) 0.028(7) -0.005(6)
N3 0.050(9) 0.039(9) 0.044(8) 0.018(7) 0.026(7) 0.002(7)
C6 0.034(9) 0.047(11) 0.041(10) 0.009(7) 0.021(8) 0.006(8)
C1 0.045(10) 0.030(8) 0.033(9) -0.002(7) 0.021(8) -0.008(7)
C3 0.038(9) 0.027(8) 0.048(10) -0.003(7) 0.025(8) 0.017(7)
C4 0.062(13) 0.041(11) 0.059(12) 0.021(10) 0.028(10) 0.017(9)
N7 0.057(10) 0.042(9) 0.063(11) 0.011(7) 0.040(9) 0.002(7)

loop_
_atom_type_symbol
_atom_type_scat_dispersion_real
_atom_type_scat_dispersion_imag
_atom_type_scat_Cromer_Mann_a1
_atom_type_scat_Cromer_Mann_a2
_atom_type_scat_Cromer_Mann_a3
_atom_type_scat_Cromer_Mann_a4
_atom_type_scat_Cromer_Mann_b1
_atom_type_scat_Cromer_Mann_b2
_atom_type_scat_Cromer_Mann_b3
_atom_type_scat_Cromer_Mann_b4
_atom_type_scat_Cromer_Mann_c
_atom_type_scat_source
_atom_type_scat_dispersion_source
C 0.00347 0.00161 2.31000 1.02000 1.58860 0.86500 20.84390 10.20750 0.56870 51.65120 0.215599998832 'International Tables Volume C Table 6.1.1.4 (pp. 500-502)' 'Henke, Gullikson and Davis, At. Data and Nucl. Data Tables, 1993, 54, 2'
H 0.00000 0.00000 0.49300 0.32291 0.14019 0.04081 10.51090 26.12570 3.14236 57.79970 0.0030380000826 'International Tables Volume C Table 6.1.1.4 (pp. 500-502)' 'Henke, Gullikson and Davis, At. Data and Nucl. Data Tables, 1993, 54, 2'
Li -0.00003 0.00005 1.12820 0.75080 0.61750 0.46530 3.95460 1.05240 85.39050 168.26100 0.0377000011504 'International Tables Volume C Table 6.1.1.4 (pp. 500-502)' 'Henke, Gullikson and Davis, At. Data and Nucl. Data Tables, 1993, 54, 2'
N 0.00653 0.00323 12.21260 3.13220 2.01250 1.16630 0.00570 9.89330 28.99750 0.58260 -11.5290002823 'International Tables Volume C Table 6.1.1.4 (pp. 500-502)' 'Henke, Gullikson and Davis, At. Data and Nucl. Data Tables, 1993, 54, 2'
Pd -0.98845 1.01473 19.33190 15.50170 5.29537 0.60584 0.69866 7.98929 25.20520 76.89860 5.26593017578 'International Tables Volume C Table 6.1.1.4 (pp. 500-502)' 'Henke, Gullikson and Davis, At. Data and Nucl. Data Tables, 1993, 54, 2'
Te -0.41596 1.76393 19.96440 19.01380 6.14487 2.52390 4.81742 0.42088 28.52840 70.84030 4.35200023651 'International Tables Volume C Table 6.1.1.4 (pp. 500-502)' 'Henke, Gullikson and Davis, At. Data and Nucl. Data Tables, 1993, 54, 2'

loop_
_geom_angle_atom_site_label_1
_geom_angle_atom_site_label_2
_geom_angle_atom_site_label_3
_geom_angle
_geom_angle_site_symmetry_1
_geom_angle_site_symmetry_3
Pd5 Te4 Pd3 75.69(4) . .
Pd6 Te4 Pd3 75.27(4) . .
Pd6 Te4 Pd5 76.89(4) . .
Pd5 Te1 Pd3 76.00(4) . .
Pd6 Te1 Pd3 78.02(4) 3_566 .
Pd6 Te1 Pd5 76.92(4) 3_566 .
Te1 Pd3 Te4 88.79(5) . .
Te2 Pd3 Te4 159.62(6) . .
Te2 Pd3 Te1 86.05(4) . .
Pd5 Pd3 Te4 52.06(4) . .
Pd5 Pd3 Te4 112.29(5) 3_566 .
Pd5 Pd3 Te1 51.92(4) . .
Pd5 Pd3 Te1 110.47(4) 3_566 .
Pd5 Pd3 Te2 110.61(5) . .
Pd5 Pd3 Te2 52.07(3) 3_566 .
Pd6 Pd3 Te4 52.14(3) . .
Pd6 Pd3 Te1 112.40(5) . .
Pd6 Pd3 Te2 112.33(4) . .
Pd6 Pd3 Pd5 60.65(3) . 3_566
Pd6 Pd3 Pd5 60.90(3) . .
Te3 Pd3 Te4 89.82(4) . .
Te3 Pd3 Te1 159.65(6) . .
Te3 Pd3 Te2 88.24(5) . .
Te3 Pd3 Pd5 51.85(3) . 3_566
Te3 Pd3 Pd5 112.86(5) . .
Te3 Pd3 Pd6 52.49(4) . .
Pd5 Te2 Pd3 76.18(4) 3_566 .
Pd6 Te2 Pd3 78.01(5) 3_566 .
Pd6 Te2 Pd5 76.95(4) 3_566 3_566
Te1 Pd5 Te4 89.06(5) . .
Pd3 Pd5 Te4 52.25(4) . .
Pd3 Pd5 Te4 112.08(4) 3_566 .
Pd3 Pd5 Te1 52.08(4) . .
Pd3 Pd5 Te1 110.26(4) 3_566 .
Te2 Pd5 Te4 87.58(4) 3_566 .
Te2 Pd5 Te1 157.98(6) 3_566 .
Te2 Pd5 Pd3 51.75(3) 3_566 3_566
Te2 Pd5 Pd3 110.26(5) 3_566 .
Pd6 Pd5 Te4 51.43(3) . .
Pd6 Pd5 Te4 113.02(5) 3_566 .
Pd6 Pd5 Te1 110.90(5) . .
Pd6 Pd5 Te1 51.35(3) 3_566 .
Pd6 Pd5 Pd3 59.23(4) . .
Pd6 Pd5 Pd3 60.96(3) . 3_566
Pd6 Pd5 Pd3 59.35(3) 3_566 3_566
Pd6 Pd5 Pd3 61.09(3) 3_566 .
Pd6 Pd5 Te2 51.48(4) . 3_566
Pd6 Pd5 Te2 110.73(4) 3_566 3_566
Te3 Pd5 Te4 161.38(5) 3_566 .
Te3 Pd5 Te1 87.82(4) 3_566 .
Te3 Pd5 Pd3 112.79(5) 3_566 .
Te3 Pd5 Pd3 52.46(3) 3_566 3_566
Te3 Pd5 Te2 88.46(5) 3_566 3_566
Te3 Pd5 Pd6 52.02(4) 3_566 3_566
Te3 Pd5 Pd6 113.16(4) 3_566 .
Te1 Pd6 Te4 158.84(5) 3_566 .
Pd3 Pd6 Te4 52.59(3) . .
Pd3 Pd6 Te1 111.28(4) . 3_566
Te2 Pd6 Te4 87.84(5) 3_566 .
Te2 Pd6 Te1 86.28(5) 3_566 3_566
Te2 Pd6 Pd3 110.97(5) 3_566 .
Pd5 Pd6 Te4 112.10(4) 3_566 .
Pd5 Pd6 Te4 51.69(3) . .
Pd5 Pd6 Te1 51.72(3) 3_566 3_566
Pd5 Pd6 Te1 110.02(4) . 3_566
Pd5 Pd6 Pd3 60.01(3) 3_566 .
Pd5 Pd6 Pd3 59.87(4) . .
Pd5 Pd6 Te2 51.57(4) . 3_566
Pd5 Pd6 Te2 109.76(5) 3_566 3_566
Te3 Pd6 Te4 90.30(5) . .
Te3 Pd6 Te1 87.78(5) . 3_566
Te3 Pd6 Pd3 52.67(4) . .
Te3 Pd6 Te2 158.47(5) . 3_566
Te3 Pd6 Pd5 51.60(3) . 3_566
Te3 Pd6 Pd5 112.01(4) . .
Pd5 Te3 Pd3 75.69(4) 3_566 .
Pd6 Te3 Pd3 74.84(4) . .
Pd6 Te3 Pd5 76.37(4) . 3_566
H6b N6 H6a 105.7 . .
C18 N6 H6a 104.5(8) . .
C18 N6 H6b 104.5(9) . .
Li30 N6 H6a 104.5(7) . .
Li30 N6 H6b 104.5(7) . .
Li30 N6 C18 131.0(11) . .
H9b N9 H9a 106.2 . .
C15 N9 H9a 105.7(10) . .
C15 N9 H9b 105.7(9) . .
Li25 N9 H9a 105.7(8) . .
Li25 N9 H9b 105.7(7) . .
Li25 N9 C15 126.4(13) . .
H15a C15 N9 109.1(10) . .
H15b C15 N9 109.1(10) . .
H15b C15 H15a 107.858851582(17) . .
C18 C15 N9 112.4(15) 4_666 .
C18 C15 H15a 109.1(10) 4_666 .
C18 C15 H15b 109.1(10) 4_666 .
C15 C18 N6 115.4(14) 4_565 .
H18a C18 N6 108.4(9) . .
H18a C18 C15 108.4(10) . 4_565
H18b C18 N6 108.4(8) . .
H18b C18 C15 108.4(10) . 4_565
H18b C18 H18a 107.5 . .
H4b N4 H4a 106.12877965(2) . .
C24 N4 H4a 105.7(9) . .
C24 N4 H4b 105.7(10) . .
Li25 N4 H4a 105.7(8) . .
Li25 N4 H4b 105.7(8) . .
Li25 N4 C24 126.6(13) . .
H5b N5 H5a 107.1 . .
C22 N5 H5a 107.6(9) . .
C22 N5 H5b 107.6(8) . .
Li25 N5 H5a 107.6(8) . .
Li25 N5 H5b 107.6(7) . .
Li25 N5 C22 118.7(12) . .
H1b N1 H1a 106.626074559(18) . .
Li30 N1 H1a 106.8(7) . .
Li30 N1 H1b 106.8(7) . .
C1 N1 H1a 106.8(7) . .
C1 N1 H1b 106.8(8) . .
C1 N1 Li30 122.3(11) . .
N7 N11 C16 43.1(9) . .
H11a N11 C16 119.2(8) . .
H11a N11 N7 119.19(16) . .
H11b N11 C16 119.2(9) . .
H11b N11 N7 119.19(13) . .
H11b N11 H11a 116.74291625(2) . .
H12b N12 H12a 107.2 . .
C13 N12 H12a 108.0(8) . .
C13 N12 H12b 108.0(9) . .
Li30 N12 H12a 108.0(7) . .
Li30 N12 H12b 108.0(8) . .
Li30 N12 C13 117.2(11) . .
H13a C13 N12 109.1(9) . .
H13b C13 N12 109.1(9) . .
H13b C13 H13a 107.8 . .
C22 C13 N12 112.4(13) . .
C22 C13 H13a 109.1(9) . .
C22 C13 H13b 109.1(10) . .
H16a C16 N11 108.7(10) . .
H16b C16 N11 108.7(7) . .
H16b C16 H16a 107.6 . .
C24 C16 N11 114.4(15) . .
C24 C16 H16a 108.7(10) . .
C24 C16 H16b 108.7(8) . .
C13 C22 N5 111.2(14) . .
H22a C22 N5 109.4(9) . .
H22a C22 C13 109.4(9) . .
H22b C22 N5 109.4(9) . .
H22b C22 C13 109.4(10) . .
H22b C22 H22a 108.00480692(2) . .
C16 C24 N4 116.9(14) . .
H24a C24 N4 108.1(10) . .
H24a C24 C16 108.1(11) . .
H24b C24 N4 108.1(10) . .
H24b C24 C16 108.1(9) . .
H24b C24 H24a 107.3 . .
N4 Li25 N9 103.4(12) . .
N5 Li25 N9 105.3(11) . .
N5 Li25 N4 112.4(12) . .
N3 Li25 N9 110.3(12) . .
N3 Li25 N4 115.4(11) . .
N3 Li25 N5 109.4(13) . .
N1 Li30 N6 116.4(12) . .
N12 Li30 N6 102.0(10) . .
N12 Li30 N1 105.8(11) . .
N2 Li30 N6 108.6(12) . .
N2 Li30 N1 112.7(11) . .
N2 Li30 N12 110.7(12) . .
H2a N2 Li30 108.7(8) . .
H2b N2 Li30 108.7(7) . .
H2b N2 H2a 107.6 . .
C3 N2 Li30 114.2(11) . .
C3 N2 H2a 108.7(9) . .
C3 N2 H2b 108.7(7) . .
H3a N3 Li25 107.8(8) . .
H3b N3 Li25 107.8(8) . .
H3b N3 H3a 107.1 . .
C6 N3 Li25 118.1(13) . .
C6 N3 H3a 107.8(10) . .
C6 N3 H3b 107.8(9) . .
H6c C6 N3 108.3(10) . .
H6d C6 N3 108.3(9) . .
H6d C6 H6c 107.4 . .
C4 C6 N3 116.0(14) . .
C4 C6 H6c 108.3(11) . .
C4 C6 H6d 108.3(9) . .
H1c C1 N1 108.8(7) . .
H1d C1 N1 108.8(8) . .
H1d C1 H1c 107.69029835(2) . .
C3 C1 N1 113.7(13) 2 .
C3 C1 H1c 108.8(7) 2 .
C3 C1 H1d 108.8(10) 2 .
C1 C3 N2 115.9(13) 2_545 .
H3c C3 N2 108.3(9) . .
H3c C3 C1 108.3(10) . 2_545
H3d C3 N2 108.3(7) . .
H3d C3 C1 108.3(7) . 2_545
H3d C3 H3c 107.4 . .
H4c C4 C6 108.5(9) . .
H4d C4 C6 108.5(11) . .
H4d C4 H4c 107.5 . .
N7 C4 C6 115.1(15) . .
N7 C4 H4c 108.5(9) . .
N7 C4 H4d 108.5(11) . .
C4 N7 N11 39.7(10) . .
H7a N7 N11 119.41(15) . .
H7a N7 C4 119.4(10) . .
H7b N7 N11 119.41(17) . .
H7b N7 C4 119.4(9) . .
H7b N7 H7a 117.057302342(15) . .

loop_
_geom_bond_atom_site_label_1
_geom_bond_atom_site_label_2
_geom_bond_distance
_geom_bond_site_symmetry_2
Te4 Pd3 2.6338(14) .
Te4 Pd5 2.6272(14) .
Te4 Pd6 2.6178(13) .
Te1 Pd3 2.6244(16) .
Te1 Pd5 2.6185(14) .
Te1 Pd6 2.6051(13) 3_566
Pd3 Te2 2.6111(14) .
Pd3 Pd5 3.2284(14) 3_566
Pd3 Pd5 3.2278(19) .
Pd3 Pd6 3.2068(15) .
Pd3 Te3 2.6417(16) .
Te2 Pd5 2.6223(14) 3_566
Te2 Pd6 2.6192(17) 3_566
Pd5 Pd6 3.2611(15) .
Pd5 Pd6 3.2491(15) 3_566
Pd5 Te3 2.6201(14) 3_566
Pd6 Te3 2.6353(17) .
N6 H6a 0.9000 .
N6 H6b 0.9000 .
N6 C18 1.45(2) .
N6 Li30 2.07(3) .
N9 H9a 0.9000 .
N9 H9b 0.9000 .
N9 C15 1.44(2) .
N9 Li25 2.08(3) .
C15 H15a 0.9700 .
C15 H15b 0.9700 .
C15 C18 1.51(2) 4_666
C18 H18a 0.9700 .
C18 H18b 0.9700 .
N4 H4a 0.9000 .
N4 H4b 0.9000 .
N4 C24 1.461(18) .
N4 Li25 2.07(3) .
N5 H5a 0.9000 .
N5 H5b 0.9000 .
N5 C22 1.48(2) .
N5 Li25 2.08(3) .
N1 H1a 0.9000 .
N1 H1b 0.9000 .
N1 Li30 2.11(3) .
N1 C1 1.466(18) .
N11 C16 1.557(16) .
N11 N7 8.42(2) .
N11 H11a 0.9000 .
N11 H11b 0.9000 .
N12 H12a 0.9000 .
N12 H12b 0.9000 .
N12 C13 1.46(2) .
N12 Li30 2.03(2) .
C13 H13a 0.9700 .
C13 H13b 0.9700 .
C13 C22 1.51(2) .
C16 H16a 0.9700 .
C16 H16b 0.9700 .
C16 C24 1.49(2) .
C22 H22a 0.9700 .
C22 H22b 0.9700 .
C24 H24a 0.9700 .
C24 H24b 0.9700 .
Li25 N3 2.08(3) .
Li30 N2 2.05(3) .
N2 H2a 0.9000 .
N2 H2b 0.9000 .
N2 C3 1.436(19) .
N3 H3a 0.9000 .
N3 H3b 0.9000 .
N3 C6 1.449(18) .
C6 H6c 0.9700 .
C6 H6d 0.9700 .
C6 C4 1.48(2) .
C1 H1c 0.9700 .
C1 H1d 0.9700 .
C1 C3 1.49(2) 2
C3 H3c 0.9700 .
C3 H3d 0.9700 .
C4 H4c 0.9700 .
C4 H4d 0.9700 .
C4 N7 1.458(15) .
N7 H7a 0.9000 .
N7 H7b 0.9000 .

loop_
_restr_distance_atom_site_label_1
_restr_distance_atom_site_label_2
_restr_distance_site_symmetry_2
_restr_distance_target
_restr_distance_target_weight_param
_restr_distance_diff
N11 C16 1 1.6000 0.0200 0.0426
N7 C4 1 1.4500 0.0200 -0.0080
